data_1568545
loop_
_publ_author_name
'Wang, Ning'
'Feng, Hui-Wei'
'Hao, Xinhui'
'Cao, Yang'
'Xu, Xing-Dong'
'Feng, Shengyu'

_publ_section_title
;
 Dynamic covalent bond and metal coordination bond-cross-linked silicone
 elastomers with excellent mechanical and aggregation-induced emission
 properties
;
_journal_issue 12
_journal_name_full 'Polymer Chemistry'
_journal_page_first 1396
_journal_page_last 1403
_journal_paper_doi 10.1039/D3PY00140G
_journal_volume 14
_journal_year 2023
_chemical_formula_moiety 'C54 H36 O8'
_chemical_formula_sum 'C54 H36 O8'
_chemical_formula_weight 812.83
_space_group_crystal_system monoclinic
_space_group_IT_number 14
_space_group_name_Hall '-P 2yn'
_space_group_name_H-M_alt 'P 1 21/n 1'
_atom_sites_solution_hydrogens geom
_audit_creation_date 2022-04-11
_audit_creation_method
;
Olex2 1.3
(compiled 2020.11.12 svn.r5f609507 for OlexSys, GUI svn.r6408)
;
_audit_update_record
;
2022-07-25 deposited with the CCDC.	2023-02-21 downloaded from the CCDC.
;
_cell_angle_alpha 90
_cell_angle_beta 94.412(3)
_cell_angle_gamma 90
_cell_formula_units_Z 4
_cell_length_a 9.6319(7)
_cell_length_b 26.669(2)
_cell_length_c 18.8824(15)
_cell_measurement_reflns_used 9878
_cell_measurement_temperature 173.0
_cell_measurement_theta_max 66.72
_cell_measurement_theta_min 2.87
_cell_volume 4836.0(6)
_computing_cell_refinement 'SAINT V8.40B (?, 2016)'
_computing_data_reduction 'SAINT V8.40B (?, 2016)'
_computing_molecular_graphics 'Olex2 1.3 (Dolomanov et al., 2009)'
_computing_publication_material 'Olex2 1.3 (Dolomanov et al., 2009)'
_computing_structure_refinement 'SHELXL 2018/3 (Sheldrick, 2015)'
_computing_structure_solution 'SHELXT 2018/2 (Sheldrick, 2018)'
_diffrn_ambient_temperature 173.0
_diffrn_measured_fraction_theta_full 0.965
_diffrn_measured_fraction_theta_max 0.965
_diffrn_measurement_device_type 'Bruker APEX-II CCD'
_diffrn_measurement_method '\f and \w scans'
_diffrn_radiation_type CuK\a
_diffrn_radiation_wavelength 1.54178
_diffrn_reflns_av_R_equivalents 0.0690
_diffrn_reflns_av_unetI/netI 0.0459
_diffrn_reflns_Laue_measured_fraction_full 0.965
_diffrn_reflns_Laue_measured_fraction_max 0.965
_diffrn_reflns_limit_h_max 11
_diffrn_reflns_limit_h_min -11
_diffrn_reflns_limit_k_max 30
_diffrn_reflns_limit_k_min -28
_diffrn_reflns_limit_l_max 22
_diffrn_reflns_limit_l_min -22
_diffrn_reflns_number 47331
_diffrn_reflns_point_group_measured_fraction_full 0.965
_diffrn_reflns_point_group_measured_fraction_max 0.965
_diffrn_reflns_theta_full 66.823
_diffrn_reflns_theta_max 66.823
_diffrn_reflns_theta_min 2.873
_diffrn_source_current 1.1
_diffrn_source_power 0.055
_diffrn_source_voltage 50.0
_diffrn_standards_number 0
_exptl_absorpt_coefficient_mu 0.605
_exptl_absorpt_correction_T_max 0.7528
_exptl_absorpt_correction_T_min 0.4812
_exptl_absorpt_correction_type none
_exptl_absorpt_process_details
;
SADABS-2016/2 (Bruker,2016/2) was used for absorption correction.
wR2(int) was 0.1459 before and 0.0693 after correction.
The Ratio of minimum to maximum transmission is 0.6392.
The \l/2 correction factor is Not present.
;
_exptl_crystal_colour 'clear light yellow'
_exptl_crystal_colour_lustre clear
_exptl_crystal_colour_modifier light
_exptl_crystal_colour_primary yellow
_exptl_crystal_density_diffrn 1.116
_exptl_crystal_description block
_exptl_crystal_F_000 1696
_exptl_crystal_size_max 0.04
_exptl_crystal_size_mid 0.03
_exptl_crystal_size_min 0.02
_refine_diff_density_max 0.667
_refine_diff_density_min -0.434
_refine_diff_density_rms 0.101
_refine_ls_extinction_method none
_refine_ls_goodness_of_fit_ref 1.118
_refine_ls_hydrogen_treatment constr
_refine_ls_matrix_type full
_refine_ls_number_parameters 563
_refine_ls_number_reflns 8291
_refine_ls_number_restraints 0
_refine_ls_restrained_S_all 1.118
_refine_ls_R_factor_all 0.1221
_refine_ls_R_factor_gt 0.0974
_refine_ls_shift/su_max 0.000
_refine_ls_shift/su_mean 0.000
_refine_ls_structure_factor_coef Fsqd
_refine_ls_weighting_details 'w=1/[\s^2^(Fo^2^)+(0.1292P)^2^+17.0991P] where P=(Fo^2^+2Fc^2^)/3'
_refine_ls_weighting_scheme calc
_refine_ls_wR_factor_gt 0.2934
_refine_ls_wR_factor_ref 0.3085
_reflns_Friedel_coverage 0.000
_reflns_number_gt 6169
_reflns_number_total 8291
_reflns_threshold_expression 'I > 2\s(I)'
_cod_data_source_file d3py00140g2.cif
_cod_data_source_block cu_220409b_0m_a
_cod_depositor_comments 'Adding full bibliography for 1568545--1568546.cif.'
_cod_original_cell_volume 4835.9(6)
_cod_database_code 1568545
_shelx_shelxl_version_number 2018/3
_shelx_space_group_comment
;
The symmetry employed for this shelxl refinement is uniquely defined
by the following loop, which should always be used as a source of
symmetry information in preference to the above space-group names.
They are only intended as comments.
;
_olex2_refinement_description
;
1. Fixed Uiso
 At 1.2 times of:
  All C(H) groups
 At 1.5 times of:
  All O(H) groups
2.a Aromatic/amide H refined with riding coordinates:
 C3(H3), C4(H4), C6(H6A), C7(H7A), C9(H9), C11(H11), C13(H13), C14(H14),
 C15(H15), C17(H17), C19(H19), C21(H21), C22(H22), C27(H27), C28(H28), C34(H34),
  C35(H35), C36(H36), C39(H39), C40(H40), C41(H41), C42(H42), C44(H44),
 C46(H46), C47(H47), C48(H48), C49(H49), C50(H50), C51(H51), C52(H52), C53(H53),
  C54(H54)
2.b Idealised tetrahedral OH refined as rotating group:
 O1(H1), O2(H2), O6(H6), O7(H7)
;
_smtbx_masks_void_probe_radius 1.2
_smtbx_masks_void_truncation_radius 1.2
_olex2_submission_special_instructions 'No special instructions were received'

loop_
_space_group_symop_operation_xyz
'x, y, z'
'-x+1/2, y+1/2, -z+1/2'
'-x, -y, -z'
'x-1/2, -y-1/2, z-1/2'

loop_
_atom_site_label
_atom_site_type_symbol
_atom_site_fract_x
_atom_site_fract_y
_atom_site_fract_z
_atom_site_U_iso_or_equiv
_atom_site_adp_type
_atom_site_occupancy
_atom_site_site_symmetry_order
_atom_site_calc_flag
_atom_site_refinement_flags_posn
_atom_site_refinement_flags_adp
_atom_site_refinement_flags_occupancy
_atom_site_disorder_assembly
_atom_site_disorder_group
O1 O 0.8219(4) 0.77209(16) 0.1263(2) 0.0469(10) Uani 1 1 d . . . . .
H1 H 0.797929 0.784448 0.086276 0.070 Uiso 1 1 calc R U . . .
O2 O 0.7127(4) 0.75500(17) 0.8919(2) 0.0503(10) Uani 1 1 d . . . . .
H2 H 0.746085 0.768247 0.929818 0.075 Uiso 1 1 calc R U . . .
O3 O 0.9006(6) 0.3151(2) 0.9862(3) 0.0774(15) Uani 1 1 d . . . . .
O4 O 0.6292(4) 0.81120(14) 0.03215(19) 0.0460(9) Uani 1 1 d . . . . .
O5 O 0.5604(5) 0.28471(19) 0.0354(2) 0.0673(13) Uani 1 1 d . . . . .
O6 O 0.5560(4) 0.28531(13) 0.1748(2) 0.0438(9) Uani 1 1 d . . . . .
H6 H 0.536795 0.273920 0.133772 0.066 Uiso 1 1 calc R U . . .
O7 O 0.8201(6) 0.4026(2) 0.9348(2) 0.0738(14) Uani 1 1 d . . . . .
H7 H 0.829157 0.380362 0.966298 0.111 Uiso 1 1 calc R U . . .
O8 O 0.9186(4) 0.79370(15) 0.97934(18) 0.0444(9) Uani 1 1 d . . . . .
C1 C 0.7478(4) 0.57267(17) 0.4978(2) 0.0251(9) Uani 1 1 d . . . . .
C2 C 0.6661(5) 0.40981(19) 0.2327(3) 0.0325(11) Uani 1 1 d . . . . .
C3 C 0.8068(6) 0.4127(2) 0.8115(3) 0.0448(13) Uani 1 1 d . . . . .
H3 H 0.776016 0.446175 0.817155 0.054 Uiso 1 1 calc R U . . .
C4 C 0.6967(5) 0.63967(17) 0.5858(2) 0.0269(9) Uani 1 1 d . . . . .
H4 H 0.615122 0.648114 0.556744 0.032 Uiso 1 1 calc R U . . .
C5 C 0.5966(5) 0.33381(19) 0.1705(3) 0.0348(11) Uani 1 1 d . . . . .
C6 C 0.8035(5) 0.64238(16) 0.4152(2) 0.0252(9) Uani 1 1 d . . . . .
H6A H 0.882868 0.649848 0.446401 0.030 Uiso 1 1 calc R U . . .
C7 C 0.6224(5) 0.36012(19) 0.2327(3) 0.0341(11) Uani 1 1 d . . . . .
H7A H 0.610195 0.344010 0.276653 0.041 Uiso 1 1 calc R U . . .
C8 C 0.7840(5) 0.60213(17) 0.5641(2) 0.0262(9) Uani 1 1 d . . . . .
C9 C 0.7391(5) 0.71709(19) 0.2119(2) 0.0330(11) Uani 1 1 d . . . . .
H9 H 0.831986 0.713710 0.232075 0.040 Uiso 1 1 calc R U . . .
C10 C 0.7468(4) 0.52184(18) 0.4960(2) 0.0262(10) Uani 1 1 d . . . . .
C11 C 0.8639(5) 0.3435(2) 0.7370(3) 0.0394(12) Uani 1 1 d . . . . .
H11 H 0.872629 0.329962 0.691027 0.047 Uiso 1 1 calc R U . . .
C12 C 0.7141(4) 0.60414(16) 0.4327(2) 0.0254(9) Uani 1 1 d . . . . .
C13 C 0.5939(7) 0.3283(3) 0.0392(3) 0.0550(16) Uani 1 1 d . . . . .
H13 H 0.608160 0.345309 -0.003846 0.066 Uiso 1 1 calc R U . . .
C14 C 0.7790(5) 0.66975(17) 0.3533(2) 0.0273(10) Uani 1 1 d . . . . .
H14 H 0.843224 0.695008 0.341921 0.033 Uiso 1 1 calc R U . . .
C15 C 0.6197(5) 0.42528(18) 0.3597(3) 0.0324(11) Uani 1 1 d . . . . .
H15 H 0.558015 0.397442 0.357136 0.039 Uiso 1 1 calc R U . . .
C16 C 0.7303(4) 0.49340(17) 0.4283(2) 0.0254(9) Uani 1 1 d . . . . .
C17 C 0.8452(5) 0.44591(18) 0.5600(3) 0.0329(11) Uani 1 1 d . . . . .
H17 H 0.886919 0.436726 0.517942 0.040 Uiso 1 1 calc R U . . .
C18 C 0.6602(5) 0.66066(17) 0.3069(2) 0.0260(9) Uani 1 1 d . . . . .
C19 C 0.9986(5) 0.77281(19) 0.9418(3) 0.0340(11) Uani 1 1 d . . . . .
H19 H 1.095562 0.777589 0.953023 0.041 Uiso 1 1 calc R U . . .
C20 C 0.7675(5) 0.48976(17) 0.5606(2) 0.0267(9) Uani 1 1 d . . . . .
C21 C 0.7809(5) 0.7053(2) 0.7975(2) 0.0341(11) Uani 1 1 d . . . . .
H21 H 0.685553 0.700931 0.781741 0.041 Uiso 1 1 calc R U . . .
C22 C 0.7274(5) 0.66525(17) 0.6499(2) 0.0282(10) Uani 1 1 d . . . . .
H22 H 0.665196 0.690288 0.664175 0.034 Uiso 1 1 calc R U . . .
C23 C 0.8802(5) 0.3327(2) 0.8640(3) 0.0448(14) Uani 1 1 d . . . . .
C24 C 0.6899(5) 0.43826(17) 0.3000(2) 0.0284(10) Uani 1 1 d . . . . .
C25 C 0.8354(7) 0.3821(3) 0.8714(3) 0.0523(15) Uani 1 1 d . . . . .
C26 C 0.6325(5) 0.69158(17) 0.2415(2) 0.0289(10) Uani 1 1 d . . . . .
C27 C 0.5685(5) 0.62383(18) 0.3266(2) 0.0301(10) Uani 1 1 d . . . . .
H27 H 0.486153 0.617628 0.296980 0.036 Uiso 1 1 calc R U . . .
C28 C 0.7014(5) 0.50058(17) 0.6228(2) 0.0290(10) Uani 1 1 d . . . . .
H28 H 0.644909 0.529700 0.624565 0.035 Uiso 1 1 calc R U . . .
C29 C 0.7108(5) 0.74804(19) 0.1519(3) 0.0331(11) Uani 1 1 d . . . . .
C30 C 0.8838(5) 0.68266(17) 0.7600(2) 0.0275(10) Uani 1 1 d . . . . .
C31 C 0.5763(5) 0.75309(18) 0.1221(2) 0.0326(11) Uani 1 1 d . . . . .
C32 C 0.8465(5) 0.65467(17) 0.6927(2) 0.0281(10) Uani 1 1 d . . . . .
C33 C 0.9566(5) 0.74124(19) 0.8813(2) 0.0315(10) Uani 1 1 d . . . . .
C34 C 0.8027(5) 0.50530(17) 0.3691(2) 0.0274(10) Uani 1 1 d . . . . .
H34 H 0.866739 0.532447 0.371992 0.033 Uiso 1 1 calc R U . . .
C35 C 1.0574(5) 0.71714(19) 0.8448(2) 0.0327(11) Uani 1 1 d . . . . .
H35 H 1.152545 0.720729 0.861372 0.039 Uiso 1 1 calc R U . . .
C36 C 0.7832(5) 0.47836(17) 0.3063(3) 0.0309(10) Uani 1 1 d . . . . .
H36 H 0.833938 0.487332 0.267009 0.037 Uiso 1 1 calc R U . . .
C37 C 0.8165(5) 0.7341(2) 0.8576(3) 0.0361(11) Uani 1 1 d . . . . .
C38 C 0.8002(5) 0.42615(18) 0.6810(2) 0.0298(10) Uani 1 1 d . . . . .
C39 C 0.5436(5) 0.78782(18) 0.0634(2) 0.0334(11) Uani 1 1 d . . . . .
H39 H 0.448121 0.792612 0.048247 0.040 Uiso 1 1 calc R U . . .
C40 C 0.7175(5) 0.46950(19) 0.6809(3) 0.0327(11) Uani 1 1 d . . . . .
H40 H 0.671447 0.477561 0.722185 0.039 Uiso 1 1 calc R U . . .
C41 C 0.8632(5) 0.41551(19) 0.6186(3) 0.0370(12) Uani 1 1 d . . . . .
H41 H 0.919996 0.386489 0.616582 0.044 Uiso 1 1 calc R U . . .
C42 C 0.9363(5) 0.61748(18) 0.6699(2) 0.0296(10) Uani 1 1 d . . . . .
H42 H 1.019506 0.609827 0.698090 0.035 Uiso 1 1 calc R U . . .
C43 C 0.8233(5) 0.3941(2) 0.7440(3) 0.0341(11) Uani 1 1 d . . . . .
C44 C 0.9054(5) 0.59204(17) 0.6075(2) 0.0287(10) Uani 1 1 d . . . . .
H44 H 0.967830 0.567010 0.593371 0.034 Uiso 1 1 calc R U . . .
C45 C 0.6139(6) 0.3568(2) 0.1051(3) 0.0432(13) Uani 1 1 d . . . . .
C46 C 0.5935(5) 0.59586(18) 0.3882(2) 0.0301(10) Uani 1 1 d . . . . .
H46 H 0.528505 0.571040 0.400221 0.036 Uiso 1 1 calc R U . . .
C47 C 0.6817(6) 0.4334(2) 0.1676(3) 0.0445(13) Uani 1 1 d . . . . .
H47 H 0.709103 0.467557 0.166440 0.053 Uiso 1 1 calc R U . . .
C48 C 0.4711(5) 0.72621(18) 0.1511(2) 0.0324(10) Uani 1 1 d . . . . .
H48 H 0.378536 0.729081 0.130176 0.039 Uiso 1 1 calc R U . . .
C49 C 0.8910(5) 0.3136(2) 0.7958(3) 0.0419(13) Uani 1 1 d . . . . .
H49 H 0.917185 0.279589 0.789972 0.050 Uiso 1 1 calc R U . . .
C50 C 0.4965(5) 0.69581(18) 0.2086(2) 0.0306(10) Uani 1 1 d . . . . .
H50 H 0.422465 0.677421 0.226631 0.037 Uiso 1 1 calc R U . . .
C51 C 0.6569(7) 0.4067(2) 0.1045(3) 0.0501(14) Uani 1 1 d . . . . .
H51 H 0.669529 0.422651 0.060548 0.060 Uiso 1 1 calc R U . . .
C52 C 1.0238(5) 0.68822(18) 0.7855(2) 0.0308(10) Uani 1 1 d . . . . .
H52 H 1.095192 0.672092 0.761945 0.037 Uiso 1 1 calc R U . . .
C53 C 0.9098(6) 0.3013(3) 0.9247(3) 0.0560(16) Uani 1 1 d . . . . .
H53 H 0.938338 0.267794 0.917001 0.067 Uiso 1 1 calc R U . . .
C54 C 0.6385(5) 0.45199(18) 0.4217(3) 0.0321(10) Uani 1 1 d . . . . .
H54 H 0.588688 0.442485 0.461052 0.038 Uiso 1 1 calc R U . . .

loop_
_atom_site_aniso_label
_atom_site_aniso_U_11
_atom_site_aniso_U_22
_atom_site_aniso_U_33
_atom_site_aniso_U_23
_atom_site_aniso_U_13
_atom_site_aniso_U_12
O1 0.042(2) 0.066(3) 0.034(2) 0.0177(19) 0.0093(16) -0.0025(19)
O2 0.037(2) 0.078(3) 0.036(2) -0.024(2) 0.0081(16) -0.005(2)
O3 0.090(4) 0.092(4) 0.050(3) 0.030(3) 0.001(3) 0.011(3)
O4 0.058(2) 0.046(2) 0.035(2) 0.0103(17) 0.0107(18) 0.0046(19)
O5 0.083(3) 0.065(3) 0.054(3) -0.028(2) 0.009(2) -0.013(3)
O6 0.046(2) 0.035(2) 0.049(2) -0.0171(17) -0.0026(18) -0.0002(17)
O7 0.107(4) 0.078(3) 0.036(2) 0.006(2) 0.003(3) 0.005(3)
O8 0.052(2) 0.053(2) 0.0290(18) -0.0098(17) 0.0082(16) -0.0111(19)
C1 0.025(2) 0.029(2) 0.021(2) 0.0000(18) 0.0010(17) 0.0018(18)
C2 0.026(2) 0.039(3) 0.032(3) -0.010(2) -0.0024(19) 0.000(2)
C3 0.050(3) 0.047(3) 0.037(3) 0.015(2) 0.000(2) -0.001(3)
C4 0.029(2) 0.026(2) 0.025(2) 0.0029(18) -0.0008(18) -0.0010(19)
C5 0.026(2) 0.038(3) 0.039(3) -0.011(2) -0.003(2) 0.005(2)
C6 0.026(2) 0.024(2) 0.025(2) -0.0030(18) 0.0001(17) -0.0006(18)
C7 0.029(2) 0.039(3) 0.034(3) -0.007(2) 0.000(2) 0.006(2)
C8 0.031(2) 0.025(2) 0.023(2) 0.0015(18) 0.0005(18) -0.0026(18)
C9 0.031(2) 0.043(3) 0.025(2) 0.005(2) 0.0034(19) 0.003(2)
C10 0.026(2) 0.029(2) 0.023(2) 0.0001(18) -0.0019(17) 0.0013(18)
C11 0.033(3) 0.043(3) 0.042(3) 0.011(2) 0.003(2) -0.003(2)
C12 0.026(2) 0.024(2) 0.026(2) -0.0049(18) 0.0012(18) 0.0023(18)
C13 0.062(4) 0.065(4) 0.038(3) -0.012(3) 0.003(3) -0.004(3)
C14 0.030(2) 0.027(2) 0.024(2) -0.0008(18) 0.0015(18) -0.0011(19)
C15 0.031(2) 0.028(2) 0.038(3) -0.006(2) 0.004(2) -0.005(2)
C16 0.024(2) 0.027(2) 0.025(2) -0.0002(18) -0.0017(17) 0.0006(18)
C17 0.034(2) 0.034(3) 0.031(2) 0.004(2) 0.005(2) 0.006(2)
C18 0.027(2) 0.028(2) 0.023(2) -0.0018(18) -0.0006(17) 0.0054(18)
C19 0.038(3) 0.037(3) 0.027(2) 0.004(2) 0.004(2) -0.009(2)
C20 0.030(2) 0.026(2) 0.024(2) -0.0023(18) 0.0009(18) -0.0034(19)
C21 0.030(2) 0.047(3) 0.024(2) -0.003(2) -0.0027(19) -0.002(2)
C22 0.030(2) 0.029(2) 0.026(2) -0.0013(19) 0.0036(18) 0.0026(19)
C23 0.032(3) 0.054(3) 0.048(3) 0.018(3) -0.005(2) -0.008(2)
C24 0.029(2) 0.027(2) 0.029(2) -0.0038(19) -0.0010(18) 0.0039(19)
C25 0.058(4) 0.070(4) 0.028(3) 0.006(3) 0.002(2) -0.008(3)
C26 0.038(3) 0.027(2) 0.022(2) -0.0001(18) 0.0040(19) 0.005(2)
C27 0.029(2) 0.033(2) 0.027(2) 0.004(2) -0.0047(18) -0.004(2)
C28 0.032(2) 0.023(2) 0.031(2) 0.0008(19) 0.0002(19) 0.0013(19)
C29 0.037(3) 0.039(3) 0.025(2) 0.002(2) 0.007(2) 0.000(2)
C30 0.032(2) 0.027(2) 0.022(2) 0.0013(18) -0.0015(18) -0.0058(19)
C31 0.042(3) 0.032(2) 0.025(2) -0.004(2) 0.006(2) 0.002(2)
C32 0.034(2) 0.030(2) 0.020(2) 0.0011(19) 0.0012(18) -0.005(2)
C33 0.035(3) 0.038(3) 0.021(2) 0.003(2) 0.0004(19) -0.008(2)
C34 0.024(2) 0.027(2) 0.030(2) 0.0006(19) 0.0007(18) -0.0009(18)
C35 0.031(2) 0.037(3) 0.028(2) 0.007(2) -0.0060(19) -0.010(2)
C36 0.036(3) 0.028(2) 0.029(2) 0.0003(19) 0.003(2) -0.002(2)
C37 0.037(3) 0.046(3) 0.026(2) -0.003(2) 0.008(2) -0.005(2)
C38 0.024(2) 0.033(2) 0.032(2) 0.005(2) 0.0006(18) -0.0043(19)
C39 0.042(3) 0.033(3) 0.025(2) 0.000(2) 0.003(2) 0.010(2)
C40 0.030(2) 0.040(3) 0.028(2) 0.002(2) 0.0027(19) -0.001(2)
C41 0.033(3) 0.034(3) 0.044(3) 0.013(2) 0.005(2) 0.007(2)
C42 0.026(2) 0.033(2) 0.029(2) 0.000(2) -0.0034(18) -0.0007(19)
C43 0.026(2) 0.041(3) 0.035(3) 0.009(2) 0.000(2) -0.006(2)
C44 0.029(2) 0.027(2) 0.030(2) 0.0009(19) -0.0010(19) 0.0006(19)
C45 0.039(3) 0.053(3) 0.038(3) -0.013(3) 0.002(2) -0.003(3)
C46 0.031(2) 0.027(2) 0.031(2) 0.0022(19) -0.0009(19) -0.0030(19)
C47 0.055(3) 0.046(3) 0.032(3) -0.003(2) 0.003(2) -0.012(3)
C48 0.035(3) 0.033(2) 0.029(2) 0.000(2) -0.003(2) 0.006(2)
C49 0.030(3) 0.040(3) 0.055(3) 0.017(3) 0.000(2) -0.001(2)
C50 0.033(2) 0.029(2) 0.028(2) 0.002(2) -0.0034(19) 0.000(2)
C51 0.062(4) 0.050(3) 0.038(3) -0.006(3) 0.006(3) -0.003(3)
C52 0.033(2) 0.032(2) 0.027(2) 0.0027(19) -0.0006(19) 0.001(2)
C53 0.053(4) 0.067(4) 0.047(4) 0.020(3) 0.000(3) -0.001(3)
C54 0.036(3) 0.029(2) 0.032(3) -0.001(2) 0.006(2) -0.007(2)

loop_
_atom_type_symbol
_atom_type_description
_atom_type_scat_dispersion_real
_atom_type_scat_dispersion_imag
_atom_type_scat_source
C C 0.0181 0.0091 'International Tables Vol C Tables 4.2.6.8 and 6.1.1.4'
H H 0.0000 0.0000 'International Tables Vol C Tables 4.2.6.8 and 6.1.1.4'
O O 0.0492 0.0322 'International Tables Vol C Tables 4.2.6.8 and 6.1.1.4'

loop_
_geom_angle_atom_site_label_1
_geom_angle_atom_site_label_2
_geom_angle_atom_site_label_3
_geom_angle
_geom_angle_site_symmetry_1
_geom_angle_site_symmetry_3
_geom_angle_publ_flag
C29 O1 H1 109.5 . . ?
C37 O2 H2 109.5 . . ?
C5 O6 H6 109.5 . . ?
C25 O7 H7 109.5 . . ?
C8 C1 C12 114.4(4) . . ?
C10 C1 C8 123.1(4) . . ?
C10 C1 C12 122.5(4) . . ?
C7 C2 C24 120.9(5) . . ?
C7 C2 C47 118.8(5) . . ?
C47 C2 C24 120.2(5) . . ?
C25 C3 H3 119.9 . . ?
C43 C3 H3 119.9 . . ?
C43 C3 C25 120.3(6) . . ?
C8 C4 H4 119.6 . . ?
C8 C4 C22 120.9(4) . . ?
C22 C4 H4 119.6 . . ?
O6 C5 C7 118.0(5) . . ?
O6 C5 C45 121.7(5) . . ?
C7 C5 C45 120.3(5) . . ?
C12 C6 H6A 119.4 . . ?
C14 C6 H6A 119.4 . . ?
C14 C6 C12 121.3(4) . . ?
C2 C7 H7A 119.3 . . ?
C5 C7 C2 121.4(5) . . ?
C5 C7 H7A 119.3 . . ?
C4 C8 C1 121.2(4) . . ?
C4 C8 C44 117.6(4) . . ?
C44 C8 C1 121.2(4) . . ?
C26 C9 H9 119.7 . . ?
C26 C9 C29 120.5(4) . . ?
C29 C9 H9 119.7 . . ?
C1 C10 C16 122.2(4) . . ?
C1 C10 C20 123.6(4) . . ?
C16 C10 C20 114.2(4) . . ?
C43 C11 H11 119.5 . . ?
C49 C11 H11 119.5 . . ?
C49 C11 C43 121.0(5) . . ?
C6 C12 C1 120.3(4) . . ?
C6 C12 C46 118.3(4) . . ?
C46 C12 C1 121.4(4) . . ?
O5 C13 H13 117.6 . . ?
O5 C13 C45 124.7(6) . . ?
C45 C13 H13 117.6 . . ?
C6 C14 H14 119.6 . . ?
C6 C14 C18 120.8(4) . . ?
C18 C14 H14 119.6 . . ?
C24 C15 H15 119.4 . . ?
C54 C15 H15 119.4 . . ?
C54 C15 C24 121.2(4) . . ?
C34 C16 C10 123.1(4) . . ?
C34 C16 C54 116.9(4) . . ?
C54 C16 C10 120.0(4) . . ?
C20 C17 H17 119.1 . . ?
C41 C17 H17 119.1 . . ?
C41 C17 C20 121.8(5) . . ?
C14 C18 C26 120.3(4) . . ?
C27 C18 C14 117.2(4) . . ?
C27 C18 C26 122.4(4) . . ?
O8 C19 H19 117.6 . . ?
O8 C19 C33 124.9(5) . . ?
C33 C19 H19 117.6 . . ?
C17 C20 C10 121.0(4) . . ?
C17 C20 C28 117.3(4) . . ?
C28 C20 C10 121.6(4) . . ?
C30 C21 H21 119.6 . . ?
C37 C21 H21 119.6 . . ?
C37 C21 C30 120.7(4) . . ?
C4 C22 H22 119.4 . . ?
C32 C22 C4 121.1(4) . . ?
C32 C22 H22 119.4 . . ?
C25 C23 C53 121.0(6) . . ?
C49 C23 C25 118.8(5) . . ?
C49 C23 C53 120.1(6) . . ?
C15 C24 C2 120.7(4) . . ?
C36 C24 C2 121.3(4) . . ?
C36 C24 C15 117.9(4) . . ?
O7 C25 C3 117.2(6) . . ?
O7 C25 C23 122.2(5) . . ?
C23 C25 C3 120.6(6) . . ?
C9 C26 C18 121.0(4) . . ?
C9 C26 C50 118.4(4) . . ?
C50 C26 C18 120.6(4) . . ?
C18 C27 H27 118.9 . . ?
C46 C27 C18 122.2(4) . . ?
C46 C27 H27 118.9 . . ?
C20 C28 H28 119.6 . . ?
C40 C28 C20 120.8(4) . . ?
C40 C28 H28 119.6 . . ?
O1 C29 C9 116.8(4) . . ?
O1 C29 C31 123.1(4) . . ?
C31 C29 C9 120.1(4) . . ?
C21 C30 C32 120.8(4) . . ?
C21 C30 C52 118.7(4) . . ?
C52 C30 C32 120.4(4) . . ?
C29 C31 C39 120.9(5) . . ?
C29 C31 C48 118.7(4) . . ?
C48 C31 C39 120.4(5) . . ?
C22 C32 C30 122.0(4) . . ?
C22 C32 C42 117.9(4) . . ?
C42 C32 C30 120.0(4) . . ?
C35 C33 C19 119.7(4) . . ?
C35 C33 C37 118.0(4) . . ?
C37 C33 C19 122.3(5) . . ?
C16 C34 H34 119.2 . . ?
C36 C34 C16 121.5(4) . . ?
C36 C34 H34 119.2 . . ?
C33 C35 H35 118.9 . . ?
C52 C35 C33 122.2(4) . . ?
C52 C35 H35 118.9 . . ?
C24 C36 H36 119.6 . . ?
C34 C36 C24 120.9(4) . . ?
C34 C36 H36 119.6 . . ?
O2 C37 C21 118.3(5) . . ?
O2 C37 C33 121.3(4) . . ?
C21 C37 C33 120.5(5) . . ?
C40 C38 C43 122.0(4) . . ?
C41 C38 C40 116.8(4) . . ?
C41 C38 C43 121.2(4) . . ?
O4 C39 C31 125.2(5) . . ?
O4 C39 H39 117.4 . . ?
C31 C39 H39 117.4 . . ?
C28 C40 C38 121.7(4) . . ?
C28 C40 H40 119.1 . . ?
C38 C40 H40 119.1 . . ?
C17 C41 C38 121.6(5) . . ?
C17 C41 H41 119.2 . . ?
C38 C41 H41 119.2 . . ?
C32 C42 H42 119.5 . . ?
C44 C42 C32 121.0(4) . . ?
C44 C42 H42 119.5 . . ?
C3 C43 C11 118.5(5) . . ?
C3 C43 C38 121.0(5) . . ?
C11 C43 C38 120.4(5) . . ?
C8 C44 H44 119.2 . . ?
C42 C44 C8 121.5(4) . . ?
C42 C44 H44 119.2 . . ?
C5 C45 C13 120.5(5) . . ?
C51 C45 C5 118.7(5) . . ?
C51 C45 C13 120.7(6) . . ?
C12 C46 H46 120.0 . . ?
C27 C46 C12 120.1(4) . . ?
C27 C46 H46 120.0 . . ?
C2 C47 H47 120.0 . . ?
C51 C47 C2 119.9(5) . . ?
C51 C47 H47 120.0 . . ?
C31 C48 H48 119.0 . . ?
C50 C48 C31 122.0(5) . . ?
C50 C48 H48 119.0 . . ?
C11 C49 C23 120.7(5) . . ?
C11 C49 H49 119.7 . . ?
C23 C49 H49 119.7 . . ?
C26 C50 H50 119.9 . . ?
C48 C50 C26 120.1(5) . . ?
C48 C50 H50 119.9 . . ?
C45 C51 C47 120.9(6) . . ?
C45 C51 H51 119.5 . . ?
C47 C51 H51 119.5 . . ?
C30 C52 H52 120.1 . . ?
C35 C52 C30 119.8(5) . . ?
C35 C52 H52 120.1 . . ?
O3 C53 C23 123.9(7) . . ?
O3 C53 H53 118.0 . . ?
C23 C53 H53 118.0 . . ?
C15 C54 C16 121.5(4) . . ?
C15 C54 H54 119.3 . . ?
C16 C54 H54 119.3 . . ?

loop_
_geom_bond_atom_site_label_1
_geom_bond_atom_site_label_2
_geom_bond_distance
_geom_bond_site_symmetry_2
_geom_bond_publ_flag
O1 H1 0.8400 . ?
O1 C29 1.368(6) . ?
O2 H2 0.8400 . ?
O2 C37 1.353(6) . ?
O3 C53 1.228(8) . ?
O4 C39 1.222(6) . ?
O5 C13 1.208(8) . ?
O6 H6 0.8400 . ?
O6 C5 1.356(6) . ?
O7 H7 0.8400 . ?
O7 C25 1.333(7) . ?
O8 C19 1.221(6) . ?
C1 C8 1.497(6) . ?
C1 C10 1.356(7) . ?
C1 C12 1.503(6) . ?
C2 C7 1.390(7) . ?
C2 C24 1.484(6) . ?
C2 C47 1.398(7) . ?
C3 H3 0.9500 . ?
C3 C25 1.405(8) . ?
C3 C43 1.388(8) . ?
C4 H4 0.9500 . ?
C4 C8 1.389(6) . ?
C4 C22 1.401(6) . ?
C5 C7 1.374(7) . ?
C5 C45 1.401(8) . ?
C6 H6A 0.9500 . ?
C6 C12 1.391(6) . ?
C6 C14 1.383(6) . ?
C7 H7A 0.9500 . ?
C8 C44 1.401(6) . ?
C9 H9 0.9500 . ?
C9 C26 1.384(7) . ?
C9 C29 1.410(7) . ?
C10 C16 1.484(6) . ?
C10 C20 1.491(6) . ?
C11 H11 0.9500 . ?
C11 C43 1.414(8) . ?
C11 C49 1.376(7) . ?
C12 C46 1.397(6) . ?
C13 H13 0.9500 . ?
C13 C45 1.457(8) . ?
C14 H14 0.9500 . ?
C14 C18 1.408(6) . ?
C15 H15 0.9500 . ?
C15 C24 1.401(7) . ?
C15 C54 1.370(7) . ?
C16 C34 1.399(6) . ?
C16 C54 1.415(6) . ?
C17 H17 0.9500 . ?
C17 C20 1.389(7) . ?
C17 C41 1.371(7) . ?
C18 C26 1.492(6) . ?
C18 C27 1.390(7) . ?
C19 H19 0.9500 . ?
C19 C33 1.451(7) . ?
C20 C28 1.408(6) . ?
C21 H21 0.9500 . ?
C21 C30 1.399(7) . ?
C21 C37 1.391(7) . ?
C22 H22 0.9500 . ?
C22 C32 1.380(6) . ?
C23 C25 1.397(9) . ?
C23 C49 1.396(8) . ?
C23 C53 1.430(8) . ?
C24 C36 1.396(7) . ?
C26 C50 1.410(7) . ?
C27 H27 0.9500 . ?
C27 C46 1.387(6) . ?
C28 H28 0.9500 . ?
C28 C40 1.375(7) . ?
C29 C31 1.379(7) . ?
C30 C32 1.495(6) . ?
C30 C52 1.405(6) . ?
C31 C39 1.461(7) . ?
C31 C48 1.387(7) . ?
C32 C42 1.405(7) . ?
C33 C35 1.390(7) . ?
C33 C37 1.403(7) . ?
C34 H34 0.9500 . ?
C34 C36 1.387(7) . ?
C35 H35 0.9500 . ?
C35 C52 1.378(7) . ?
C36 H36 0.9500 . ?
C38 C40 1.404(7) . ?
C38 C41 1.395(7) . ?
C38 C43 1.468(7) . ?
C39 H39 0.9500 . ?
C40 H40 0.9500 . ?
C41 H41 0.9500 . ?
C42 H42 0.9500 . ?
C42 C44 1.372(6) . ?
C44 H44 0.9500 . ?
C45 C51 1.393(8) . ?
C46 H46 0.9500 . ?
C47 H47 0.9500 . ?
C47 C51 1.393(8) . ?
C48 H48 0.9500 . ?
C48 C50 1.362(7) . ?
C49 H49 0.9500 . ?
C50 H50 0.9500 . ?
C51 H51 0.9500 . ?
C52 H52 0.9500 . ?
C53 H53 0.9500 . ?
C54 H54 0.9500 . ?

loop_
_geom_torsion_atom_site_label_1
_geom_torsion_atom_site_label_2
_geom_torsion_atom_site_label_3
_geom_torsion_atom_site_label_4
_geom_torsion
_geom_torsion_site_symmetry_1
_geom_torsion_site_symmetry_2
_geom_torsion_site_symmetry_3
_geom_torsion_site_symmetry_4
_geom_torsion_publ_flag
O1 C29 C31 C39 -4.4(7) . . . . ?
O1 C29 C31 C48 178.5(5) . . . . ?
O5 C13 C45 C5 1.0(10) . . . . ?
O5 C13 C45 C51 178.0(6) . . . . ?
O6 C5 C7 C2 179.1(4) . . . . ?
O6 C5 C45 C13 -2.4(8) . . . . ?
O6 C5 C45 C51 -179.5(5) . . . . ?
O8 C19 C33 C35 -176.4(5) . . . . ?
O8 C19 C33 C37 3.8(8) . . . . ?
C1 C8 C44 C42 -177.2(4) . . . . ?
C1 C10 C16 C34 45.1(7) . . . . ?
C1 C10 C16 C54 -135.2(5) . . . . ?
C1 C10 C20 C17 -140.9(5) . . . . ?
C1 C10 C20 C28 43.8(7) . . . . ?
C1 C12 C46 C27 -176.8(4) . . . . ?
C2 C24 C36 C34 178.8(4) . . . . ?
C2 C47 C51 C45 1.3(9) . . . . ?
C4 C8 C44 C42 1.3(7) . . . . ?
C4 C22 C32 C30 177.9(4) . . . . ?
C4 C22 C32 C42 0.1(7) . . . . ?
C5 C45 C51 C47 -0.3(9) . . . . ?
C6 C12 C46 C27 3.0(7) . . . . ?
C6 C14 C18 C26 178.0(4) . . . . ?
C6 C14 C18 C27 1.0(7) . . . . ?
C7 C2 C24 C15 -26.0(7) . . . . ?
C7 C2 C24 C36 153.5(5) . . . . ?
C7 C2 C47 C51 -1.6(8) . . . . ?
C7 C5 C45 C13 176.7(5) . . . . ?
C7 C5 C45 C51 -0.4(8) . . . . ?
C8 C1 C10 C16 -171.2(4) . . . . ?
C8 C1 C10 C20 6.3(7) . . . . ?
C8 C1 C12 C6 50.2(5) . . . . ?
C8 C1 C12 C46 -130.0(4) . . . . ?
C8 C4 C22 C32 1.4(7) . . . . ?
C9 C26 C50 C48 -2.9(7) . . . . ?
C9 C29 C31 C39 175.4(4) . . . . ?
C9 C29 C31 C48 -1.6(7) . . . . ?
C10 C1 C8 C4 -128.0(5) . . . . ?
C10 C1 C8 C44 50.4(6) . . . . ?
C10 C1 C12 C6 -129.1(5) . . . . ?
C10 C1 C12 C46 50.6(6) . . . . ?
C10 C16 C34 C36 -179.0(4) . . . . ?
C10 C16 C54 C15 179.3(4) . . . . ?
C10 C20 C28 C40 177.5(4) . . . . ?
C12 C1 C8 C4 52.6(6) . . . . ?
C12 C1 C8 C44 -128.9(4) . . . . ?
C12 C1 C10 C16 8.2(7) . . . . ?
C12 C1 C10 C20 -174.4(4) . . . . ?
C12 C6 C14 C18 1.9(7) . . . . ?
C13 C45 C51 C47 -177.4(6) . . . . ?
C14 C6 C12 C1 175.9(4) . . . . ?
C14 C6 C12 C46 -3.9(7) . . . . ?
C14 C18 C26 C9 22.0(7) . . . . ?
C14 C18 C26 C50 -157.5(4) . . . . ?
C14 C18 C27 C46 -1.8(7) . . . . ?
C15 C24 C36 C34 -1.7(7) . . . . ?
C16 C10 C20 C17 36.7(6) . . . . ?
C16 C10 C20 C28 -138.6(4) . . . . ?
C16 C34 C36 C24 0.0(7) . . . . ?
C17 C20 C28 C40 2.0(7) . . . . ?
C18 C26 C50 C48 176.6(4) . . . . ?
C18 C27 C46 C12 -0.2(7) . . . . ?
C19 C33 C35 C52 -177.6(4) . . . . ?
C19 C33 C37 O2 -2.4(8) . . . . ?
C19 C33 C37 C21 177.1(5) . . . . ?
C20 C10 C16 C34 -132.5(5) . . . . ?
C20 C10 C16 C54 47.2(6) . . . . ?
C20 C17 C41 C38 2.4(8) . . . . ?
C20 C28 C40 C38 0.2(7) . . . . ?
C21 C30 C32 C22 26.1(7) . . . . ?
C21 C30 C32 C42 -156.2(5) . . . . ?
C21 C30 C52 C35 -2.4(7) . . . . ?
C22 C4 C8 C1 176.5(4) . . . . ?
C22 C4 C8 C44 -2.0(7) . . . . ?
C22 C32 C42 C44 -0.8(7) . . . . ?
C24 C2 C7 C5 178.3(4) . . . . ?
C24 C2 C47 C51 -178.9(5) . . . . ?
C24 C15 C54 C16 -0.6(8) . . . . ?
C25 C3 C43 C11 2.5(8) . . . . ?
C25 C3 C43 C38 -177.1(5) . . . . ?
C25 C23 C49 C11 2.9(8) . . . . ?
C25 C23 C53 O3 -1.2(10) . . . . ?
C26 C9 C29 O1 179.7(4) . . . . ?
C26 C9 C29 C31 -0.2(7) . . . . ?
C26 C18 C27 C46 -178.7(4) . . . . ?
C27 C18 C26 C9 -161.2(5) . . . . ?
C27 C18 C26 C50 19.4(7) . . . . ?
C29 C9 C26 C18 -177.1(4) . . . . ?
C29 C9 C26 C50 2.4(7) . . . . ?
C29 C31 C39 O4 6.8(8) . . . . ?
C29 C31 C48 C50 1.1(7) . . . . ?
C30 C21 C37 O2 -179.9(5) . . . . ?
C30 C21 C37 C33 0.5(8) . . . . ?
C30 C32 C42 C44 -178.7(4) . . . . ?
C31 C48 C50 C26 1.2(7) . . . . ?
C32 C30 C52 C35 175.3(4) . . . . ?
C32 C42 C44 C8 0.1(7) . . . . ?
C33 C35 C52 C30 0.3(7) . . . . ?
C34 C16 C54 C15 -1.0(7) . . . . ?
C35 C33 C37 O2 177.8(5) . . . . ?
C35 C33 C37 C21 -2.6(7) . . . . ?
C37 C21 C30 C32 -175.7(5) . . . . ?
C37 C21 C30 C52 2.0(7) . . . . ?
C37 C33 C35 C52 2.2(7) . . . . ?
C39 C31 C48 C50 -175.9(4) . . . . ?
C40 C38 C41 C17 0.0(7) . . . . ?
C40 C38 C43 C3 -22.3(7) . . . . ?
C40 C38 C43 C11 158.1(5) . . . . ?
C41 C17 C20 C10 -178.8(5) . . . . ?
C41 C17 C20 C28 -3.3(7) . . . . ?
C41 C38 C40 C28 -1.3(7) . . . . ?
C41 C38 C43 C3 155.9(5) . . . . ?
C41 C38 C43 C11 -23.7(7) . . . . ?
C43 C3 C25 O7 178.7(5) . . . . ?
C43 C3 C25 C23 -0.2(9) . . . . ?
C43 C11 C49 C23 -0.6(8) . . . . ?
C43 C38 C40 C28 177.0(4) . . . . ?
C43 C38 C41 C17 -178.3(5) . . . . ?
C45 C5 C7 C2 0.0(7) . . . . ?
C47 C2 C7 C5 1.0(7) . . . . ?
C47 C2 C24 C15 151.3(5) . . . . ?
C47 C2 C24 C36 -29.3(7) . . . . ?
C48 C31 C39 O4 -176.2(5) . . . . ?
C49 C11 C43 C3 -2.1(7) . . . . ?
C49 C11 C43 C38 177.5(4) . . . . ?
C49 C23 C25 O7 178.7(6) . . . . ?
C49 C23 C25 C3 -2.5(9) . . . . ?
C49 C23 C53 O3 -178.8(6) . . . . ?
C52 C30 C32 C22 -151.7(5) . . . . ?
C52 C30 C32 C42 26.1(6) . . . . ?
C53 C23 C25 O7 1.1(9) . . . . ?
C53 C23 C25 C3 179.9(6) . . . . ?
C53 C23 C49 C11 -179.5(5) . . . . ?
C54 C15 C24 C2 -178.5(5) . . . . ?
C54 C15 C24 C36 2.0(7) . . . . ?
C54 C16 C34 C36 1.3(7) . . . . ?

loop_
_smtbx_masks_void_nr
_smtbx_masks_void_average_x
_smtbx_masks_void_average_y
_smtbx_masks_void_average_z
_smtbx_masks_void_volume
_smtbx_masks_void_count_electrons
_smtbx_masks_void_content
1 0.436 0.000 0.500 609.7 142.9 ?
2 -0.894 0.500 0.000 609.7 142.9 ?
